data_1567669
loop_
_publ_author_name
'Luo, Zhenghui'
'Gao, Yuan'
'Lai, Hanjian'
'Li, Yuxiang'
'Wu, Ziang'
'Chen, Zhanxiang'
'Sun, Rui'
'Ren, Jiaqi'
'Zhang, Cai&#x2019;e'
'He, Feng'
'Woo, HanYoung'
'Min, Jie'
'Yang, Chuluo'

_publ_section_title
;
 Asymmetric side-chain substitution enables a 3D network acceptor with
 hydrogen bond assisted crystal packing and enhanced electronic coupling
 for efficient organic solar cells
;
_journal_issue 11
_journal_name_full 'Energy &amp; Environmental Science'
_journal_page_first 4601
_journal_page_last 4611
_journal_paper_doi 10.1039/D2EE01848A
_journal_volume 15
_journal_year 2022
_chemical_formula_moiety 'C74 H40 F4 N8 O2 S5, O'
_chemical_formula_sum 'C74 H44 F4 N8 O3 S5'
_chemical_formula_weight 1329.47
_space_group_crystal_system monoclinic
_space_group_IT_number 15
_space_group_name_Hall '-C 2yc'
_space_group_name_H-M_alt 'C 1 2/c 1'
_atom_sites_solution_hydrogens geom
_audit_block_doi 10.5517/ccdc.csd.cc2bzdlb
_audit_creation_date 2022-01-06
_audit_creation_method
;
Olex2 1.2
(compiled 2018.05.29 svn.r3508 for OlexSys, GUI svn.r5506)
;
_audit_update_record
;
2022-05-22 deposited with the CCDC.	2022-09-21 downloaded from the CCDC.
;
_cell_angle_alpha 90
_cell_angle_beta 109.688(2)
_cell_angle_gamma 90
_cell_formula_units_Z 8
_cell_length_a 23.7933(13)
_cell_length_b 57.270(3)
_cell_length_c 13.4957(7)
_cell_measurement_reflns_used 9287
_cell_measurement_temperature 100(2)
_cell_measurement_theta_max 58.99
_cell_measurement_theta_min 4.56
_cell_volume 17314.8(16)
_computing_cell_refinement 'SAINT V8.40B (?, 2016)'
_computing_data_reduction 'SAINT V8.40B (?, 2016)'
_computing_molecular_graphics 'Olex2 (Dolomanov et al., 2009)'
_computing_publication_material 'Olex2 (Dolomanov et al., 2009)'
_computing_structure_refinement 'ShelXL (Sheldrick, 2015)'
_computing_structure_solution 'SHELXT 2014/5 (Sheldrick, 2014)'
_diffrn_ambient_temperature 100.0
_diffrn_measured_fraction_theta_full 0.995
_diffrn_measured_fraction_theta_max 0.995
_diffrn_measurement_device_type 'Bruker APEX-II CCD'
_diffrn_measurement_method '\f and \w scans'
_diffrn_radiation_type CuK\a
_diffrn_radiation_wavelength 1.54178
_diffrn_reflns_av_R_equivalents 0.0417
_diffrn_reflns_av_unetI/netI 0.0268
_diffrn_reflns_Laue_measured_fraction_full 0.995
_diffrn_reflns_Laue_measured_fraction_max 0.995
_diffrn_reflns_limit_h_max 26
_diffrn_reflns_limit_h_min -26
_diffrn_reflns_limit_k_max 63
_diffrn_reflns_limit_k_min -63
_diffrn_reflns_limit_l_max 14
_diffrn_reflns_limit_l_min -14
_diffrn_reflns_number 93113
_diffrn_reflns_point_group_measured_fraction_full 0.995
_diffrn_reflns_point_group_measured_fraction_max 0.995
_diffrn_reflns_theta_full 58.983
_diffrn_reflns_theta_max 58.983
_diffrn_reflns_theta_min 3.041
_diffrn_standards_number 0
_exptl_absorpt_coefficient_mu 1.655
_exptl_absorpt_correction_T_max 0.7516
_exptl_absorpt_correction_T_min 0.5579
_exptl_absorpt_correction_type none
_exptl_absorpt_process_details
;
SADABS-2016/2 (Bruker,2016/2) was used for absorption correction.
wR2(int) was 0.1210 before and 0.0698 after correction.
The Ratio of minimum to maximum transmission is 0.7423.
The \l/2 correction factor is Not present.
;
_exptl_crystal_density_diffrn 1.020
_exptl_crystal_description needle
_exptl_crystal_F_000 5472
_refine_diff_density_max 1.863
_refine_diff_density_min -0.974
_refine_diff_density_rms 0.109
_refine_ls_extinction_method none
_refine_ls_goodness_of_fit_ref 1.066
_refine_ls_hydrogen_treatment constr
_refine_ls_matrix_type full
_refine_ls_number_parameters 805
_refine_ls_number_reflns 12411
_refine_ls_number_restraints 38
_refine_ls_restrained_S_all 1.080
_refine_ls_R_factor_all 0.1304
_refine_ls_R_factor_gt 0.1201
_refine_ls_shift/su_max 0.001
_refine_ls_shift/su_mean 0.000
_refine_ls_structure_factor_coef Fsqd
_refine_ls_weighting_details 'w=1/[\s^2^(Fo^2^)+(0.2000P)^2^+100.0000P] where P=(Fo^2^+2Fc^2^)/3'
_refine_ls_weighting_scheme calc
_refine_ls_wR_factor_gt 0.3265
_refine_ls_wR_factor_ref 0.3405
_reflns_Friedel_coverage 0.000
_reflns_number_gt 10781
_reflns_number_total 12411
_reflns_threshold_expression 'I > 2\s(I)'
_cod_data_source_file d2ee01848a2.cif
_cod_data_source_block 1
_cod_depositor_comments 'Adding full bibliography for 1567669--1567670.cif.'
_cod_original_cell_volume 17314.9(16)
_cod_database_code 1567669
_shelx_shelxl_version_number 2017/1
_shelx_space_group_comment
;
The symmetry employed for this shelxl refinement is uniquely defined
by the following loop, which should always be used as a source of
symmetry information in preference to the above space-group names.
They are only intended as comments.
;
_olex2_refinement_description
;
1. Fixed Uiso
 At 1.2 times of:
  All C(H) groups, All C(H,H) groups
 At 1.5 times of:
  All C(H,H,H) groups
2. Restrained distances
 C67-C58 = C58-C48 = C64-C59 = C59-C48 = C66-C64 = C66-C65
 1.54 with sigma of 0.02
 C69-C36 = C69-C68
 1.54 with sigma of 0.02
 C74-C72 = C74-C70 = C68-C70 = C69-C68 = C71-C69 = C73-C71
 1.54 with sigma of 0.02
3. Uiso/Uaniso restraints and constraints
C74 \\sim N2: within 2A with sigma of 0.01 and sigma for terminal atoms of 0.02
Uanis(C69) \\sim Ueq: with sigma of 0.01 and sigma for terminal atoms of 0.02
Uanis(C67) \\sim Ueq, Uanis(C72) \\sim Ueq, Uanis(C74) \\sim Ueq: with sigma of
0.01 and sigma for terminal atoms of 0.02
Uanis(C68) = Uanis(C70) = Uanis(C74) = Uanis(C72)
Uanis(C58) = Uanis(C67)
4.a Ternary CH refined with riding coordinates:
 C48(H48), C69(H69)
4.b Secondary CH2 refined with riding coordinates:
 C24(H24A,H24B), C58(H58A,H58B), C59(H59A,H59B), C64(H64A,H64B), C66(H66A,
 H66B), C68(H68A,H68B), C70(H70A,H70B), C71(H71A,H71B), C74(H74A,H74B)
4.c Aromatic/amide H refined with riding coordinates:
 C13(H13), C18(H18), C21(H21), C23(H23), C30(H30), C42(H42), C45(H45),
 C47(H47), C50(H50), C51(H51), C52(H52), C57(H57), C61(H61), C62(H62)
4.d Idealised Me refined as rotating group:
 C65(H65A,H65B,H65C), C72(H72A,H72B,H72C)
;
_olex2_submission_special_instructions 'No special instructions were received'

loop_
_space_group_symop_operation_xyz
'x, y, z'
'-x, y, -z+1/2'
'x+1/2, y+1/2, z'
'-x+1/2, y+1/2, -z+1/2'
'-x, -y, -z'
'x, -y, z-1/2'
'-x+1/2, -y+1/2, -z'
'x+1/2, -y+1/2, z-1/2'

loop_
_atom_site_label
_atom_site_type_symbol
_atom_site_fract_x
_atom_site_fract_y
_atom_site_fract_z
_atom_site_U_iso_or_equiv
_atom_site_adp_type
_atom_site_occupancy
_atom_site_site_symmetry_order
_atom_site_calc_flag
_atom_site_refinement_flags_posn
_atom_site_refinement_flags_adp
_atom_site_refinement_flags_occupancy
_atom_site_disorder_assembly
_atom_site_disorder_group
S1 S 0.37116(5) 0.75239(2) 0.84804(9) 0.0424(4) Uani 1 1 d . . . . .
S2 S 0.58603(6) 0.72409(2) 0.88899(10) 0.0479(4) Uani 1 1 d . . . . .
S3 S 0.21526(6) 0.71936(2) 0.86014(10) 0.0472(4) Uani 1 1 d . . . . .
S4 S 0.60052(7) 0.63414(3) 0.90202(11) 0.0562(4) Uani 1 1 d . . . . .
S5 S 0.48224(8) 0.57797(2) 0.87818(12) 0.0589(4) Uani 1 1 d . . . . .
F1 F -0.14537(15) 0.74211(9) 0.8978(3) 0.0833(13) Uani 1 1 d . . . . .
F2 F -0.10774(18) 0.69792(9) 0.8988(4) 0.0949(14) Uani 1 1 d . . . . .
N1 N 0.51722(19) 0.73046(8) 0.8753(3) 0.0430(10) Uani 1 1 d . . . . .
N2 N 0.34397(19) 0.68625(7) 0.8500(3) 0.0426(10) Uani 1 1 d . U . . .
N3 N 0.58362(19) 0.69581(8) 0.8907(3) 0.0470(11) Uani 1 1 d . . . . .
O1 O 0.10756(18) 0.71105(8) 0.8712(4) 0.0681(12) Uani 1 1 d . . . . .
N4 N 0.4340(2) 0.63937(7) 0.8700(3) 0.0454(10) Uani 1 1 d . . . . .
O2 O 0.4337(3) 0.53457(8) 0.8409(4) 0.0764(13) Uani 1 1 d . . . . .
C1 C 0.4895(2) 0.70986(9) 0.8701(3) 0.0393(11) Uani 1 1 d . . . . .
C2 C 0.3828(2) 0.72234(8) 0.8530(4) 0.0388(11) Uani 1 1 d . . . . .
C3 C 0.3325(2) 0.70968(8) 0.8502(4) 0.0410(11) Uani 1 1 d . . . . .
F3 F 0.4531(4) 0.42326(7) 0.8544(4) 0.138(3) Uani 1 1 d . . . . .
C4 C 0.5273(2) 0.69049(9) 0.8795(3) 0.0425(12) Uani 1 1 d . . . . .
C5 C 0.2026(2) 0.74973(9) 0.8550(4) 0.0469(12) Uani 1 1 d . . . . .
C6 C 0.4279(2) 0.70637(9) 0.8589(4) 0.0392(11) Uani 1 1 d . . . . .
F4 F 0.3520(4) 0.44729(9) 0.7922(5) 0.133(2) Uani 1 1 d . . . . .
C7 C 0.2515(2) 0.76229(9) 0.8447(4) 0.0460(12) Uani 1 1 d . . . . .
N5 N 0.1398(3) 0.81926(10) 0.9122(4) 0.0710(15) Uani 1 1 d . . . . .
C8 C 0.2983(2) 0.74760(9) 0.8487(4) 0.0429(12) Uani 1 1 d . . . . .
C9 C 0.2849(2) 0.72382(9) 0.8528(4) 0.0415(11) Uani 1 1 d . . . . .
C10 C 0.5036(2) 0.66728(9) 0.8791(4) 0.0423(12) Uani 1 1 d . . . . .
C11 C 0.2512(2) 0.78777(10) 0.8241(4) 0.0494(13) Uani 1 1 d . . . . .
C12 C 0.4422(2) 0.66343(9) 0.8671(4) 0.0418(11) Uani 1 1 d . . . . .
C13 C 0.1520(2) 0.76079(10) 0.8651(4) 0.0514(13) Uani 1 1 d . . . . .
H13 H 0.154854 0.777328 0.863952 0.062 Uiso 1 1 calc R . . . .
C14 C 0.4039(2) 0.68353(9) 0.8572(4) 0.0428(11) Uani 1 1 d . . . . .
C15 C 0.4871(3) 0.62886(10) 0.8802(4) 0.0483(13) Uani 1 1 d . . . . .
C16 C 0.0008(3) 0.75246(12) 0.8820(4) 0.0570(16) Uani 1 1 d . . . . .
C17 C 0.0993(2) 0.75342(10) 0.8761(4) 0.0491(13) Uani 1 1 d . . . . .
C18 C 0.2047(3) 0.79755(11) 0.7397(5) 0.0591(15) Uani 1 1 d . . . . .
H18 H 0.173097 0.788024 0.697068 0.071 Uiso 1 1 calc R . . . .
C19 C 0.5305(3) 0.64544(10) 0.8871(4) 0.0489(13) Uani 1 1 d . . . . .
N6 N -0.0465(3) 0.81513(12) 0.8711(4) 0.0773(17) Uani 1 1 d . . . . .
C20 C 0.0507(2) 0.76822(12) 0.8811(4) 0.0540(15) Uani 1 1 d . . . . .
C21 C 0.2972(3) 0.80158(11) 0.8829(5) 0.0586(15) Uani 1 1 d . . . . .
H21 H 0.328688 0.794745 0.938733 0.070 Uiso 1 1 calc R . . . .
C22 C 0.0995(3) 0.80695(13) 0.8975(4) 0.0614(17) Uani 1 1 d . . . . .
C23 C -0.0561(3) 0.75698(14) 0.8863(4) 0.0634(17) Uani 1 1 d . . . . .
H23 H -0.070280 0.772507 0.885533 0.076 Uiso 1 1 calc R . . . .
C24 C 0.3825(3) 0.62520(10) 0.8687(5) 0.0597(15) Uani 1 1 d . . . . .
H24A H 0.388765 0.609058 0.848414 0.072 Uiso 1 1 calc R . . . .
H24B H 0.346612 0.631415 0.813590 0.072 Uiso 1 1 calc R . . . .
C25 C 0.0189(2) 0.72941(12) 0.8819(4) 0.0574(15) Uani 1 1 d . . . . .
C26 C 0.5712(3) 0.60604(11) 0.8996(4) 0.0576(15) Uani 1 1 d . . . . .
C27 C 0.0493(3) 0.79223(12) 0.8847(4) 0.0561(15) Uani 1 1 d . . . . .
C28 C 0.0804(3) 0.72889(12) 0.8764(4) 0.0570(15) Uani 1 1 d . . . . .
C29 C 0.5102(3) 0.60580(10) 0.8877(4) 0.0546(14) Uani 1 1 d . . . . .
C30 C 0.2058(3) 0.82124(12) 0.7196(6) 0.0703(18) Uani 1 1 d . . . . .
H30 H 0.174605 0.828136 0.663416 0.084 Uiso 1 1 calc R . . . .
C31 C 0.4580(4) 0.49384(12) 0.8507(5) 0.079(2) Uani 1 1 d . . . . .
C32 C 0.5627(5) 0.49817(13) 0.9154(5) 0.083(2) Uani 1 1 d . . . . .
C33 C -0.0044(3) 0.80480(13) 0.8777(4) 0.0651(18) Uani 1 1 d . . . . .
C34 C -0.0906(3) 0.73827(15) 0.8917(5) 0.0671(19) Uani 1 1 d . . . . .
C35 C 0.5526(3) 0.56626(11) 0.8936(5) 0.0636(17) Uani 1 1 d . . . . .
C36 C 0.2941(3) 0.66974(12) 0.8263(6) 0.0723(19) Uani 1 1 d D . . . .
C37 C 0.4713(4) 0.51942(12) 0.8601(5) 0.072(2) Uani 1 1 d . . . . .
C38 C 0.5127(5) 0.48184(12) 0.8845(5) 0.084(3) Uani 1 1 d . . . . .
C39 C 0.5960(3) 0.58386(12) 0.9015(5) 0.0645(17) Uani 1 1 d . . . . .
C40 C 0.5366(4) 0.52183(11) 0.8968(5) 0.074(2) Uani 1 1 d . . . . .
C41 C 0.2991(3) 0.82549(12) 0.8633(6) 0.0719(18) Uani 1 1 d . . . . .
C42 C 0.2523(3) 0.83473(12) 0.7814(7) 0.078(2) Uani 1 1 d . . . . .
H42 H 0.252233 0.850982 0.767294 0.093 Uiso 1 1 calc R . . . .
C43 C 0.6670(6) 0.5083(2) 0.9976(9) 0.105(3) Uani 1 1 d . . . . .
C44 C -0.0717(3) 0.71611(17) 0.8920(5) 0.079(2) Uani 1 1 d . . . . .
N7 N 0.7079(5) 0.52092(17) 1.0363(9) 0.130(3) Uani 1 1 d . . . . .
C45 C 0.6735(4) 0.56784(13) 0.8325(7) 0.082(2) Uani 1 1 d . . . . .
H45 H 0.643107 0.560408 0.776797 0.098 Uiso 1 1 calc R . . . .
C46 C 0.6586(3) 0.58068(13) 0.9093(6) 0.078(2) Uani 1 1 d . . . . .
C47 C 0.5687(4) 0.54239(12) 0.9034(5) 0.0702(19) Uani 1 1 d . . . . .
H47 H 0.610160 0.539873 0.917489 0.084 Uiso 1 1 calc R . . . .
C48 C 0.3699(4) 0.62428(13) 0.9729(7) 0.093(3) Uani 1 1 d D . . . .
H48 H 0.363110 0.640462 0.994445 0.111 Uiso 1 1 calc R . . . .
C49 C 0.6201(5) 0.49243(15) 0.9564(7) 0.094(3) Uani 1 1 d . . . . .
C50 C 0.5120(6) 0.45677(14) 0.8852(6) 0.094(3) Uani 1 1 d . . . . .
H50 H 0.547481 0.447670 0.906355 0.113 Uiso 1 1 calc R . . . .
C51 C -0.0149(3) 0.71052(14) 0.8880(5) 0.0684(18) Uani 1 1 d . . . . .
H51 H -0.001153 0.694901 0.889326 0.082 Uiso 1 1 calc R . . . .
C52 C 0.4048(5) 0.48327(13) 0.8194(6) 0.089(3) Uani 1 1 d . . . . .
H52 H 0.368795 0.492036 0.797121 0.107 Uiso 1 1 calc R . . . .
C53 C 0.4040(6) 0.45854(17) 0.8207(6) 0.097(3) Uani 1 1 d . . . . .
C54 C 0.4556(7) 0.44689(15) 0.8525(7) 0.103(3) Uani 1 1 d . . . . .
C55 C 0.3518(4) 0.84040(17) 0.9284(8) 0.103(3) Uiso 1 1 d . . . . .
C56 C 0.7336(4) 0.56610(18) 0.8389(10) 0.111(3) Uani 1 1 d . . . . .
C57 C 0.7023(4) 0.5918(2) 0.9894(10) 0.139(5) Uani 1 1 d . . . . .
H57 H 0.691785 0.600920 1.039298 0.167 Uiso 1 1 calc R . . . .
C58 C 0.3104(6) 0.6095(2) 0.9493(14) 0.184(4) Uani 1 1 d D . . . .
H58A H 0.285012 0.612054 0.875172 0.221 Uiso 1 1 calc R . . . .
H58B H 0.320890 0.592683 0.957471 0.221 Uiso 1 1 calc R . . . .
C59 C 0.4210(5) 0.6137(2) 1.0557(7) 0.121(4) Uani 1 1 d D . . . .
H59A H 0.455970 0.624152 1.071492 0.145 Uiso 1 1 calc R . . . .
H59B H 0.431464 0.598672 1.029793 0.145 Uiso 1 1 calc R . . . .
N8 N 0.6580(6) 0.45005(16) 0.9714(9) 0.167(5) Uani 1 1 d . . . . .
C60 C 0.6405(6) 0.46871(17) 0.9646(8) 0.124(4) Uani 1 1 d . . . . .
C61 C 0.7753(5) 0.5767(2) 0.9191(15) 0.175(7) Uani 1 1 d . . . . .
H61 H 0.815816 0.575389 0.923387 0.210 Uiso 1 1 calc R . . . .
C62 C 0.7622(5) 0.5896(3) 0.9969(13) 0.200(9) Uani 1 1 d . . . . .
H62 H 0.793086 0.596649 1.053059 0.239 Uiso 1 1 calc R . . . .
C63 C 0.7487(7) 0.5523(3) 0.7537(13) 0.175(6) Uiso 1 1 d . . . . .
C64 C 0.4070(8) 0.6094(3) 1.1541(9) 0.170(6) Uani 1 1 d D . . . .
H64A H 0.437637 0.598770 1.199920 0.204 Uiso 1 1 calc R . . . .
H64B H 0.368045 0.601311 1.135300 0.204 Uiso 1 1 calc R . . . .
C65 C 0.3927(9) 0.6248(3) 1.3214(10) 0.213(9) Uani 1 1 d D . . . .
H65A H 0.354788 0.616359 1.304489 0.319 Uiso 1 1 calc GR . . . .
H65B H 0.390646 0.639167 1.359712 0.319 Uiso 1 1 calc GR . . . .
H65C H 0.425209 0.614965 1.365334 0.319 Uiso 1 1 calc GR . . . .
C66 C 0.4044(10) 0.6312(2) 1.2167(11) 0.228(10) Uani 1 1 d D . . . .
H66A H 0.372175 0.641571 1.173363 0.274 Uiso 1 1 calc R . . . .
H66B H 0.442657 0.639802 1.233874 0.274 Uiso 1 1 calc R . . . .
C67 C 0.2745(8) 0.6154(2) 1.0198(15) 0.184(4) Uani 1 1 d D U . . .
O3 O 0.0616(6) 0.7074(2) 0.3234(11) 0.220(5) Uiso 1 1 d . . . . .
C68 C 0.2738(5) 0.6696(3) 0.6452(9) 0.154(2) Uani 1 1 d D . . . .
H68A H 0.286992 0.653286 0.643340 0.184 Uiso 1 1 calc R . . . .
H68B H 0.310494 0.679240 0.670167 0.184 Uiso 1 1 calc R . . . .
C69 C 0.2467(5) 0.6707(2) 0.7270(9) 0.147(4) Uani 1 1 d D U . . .
H69 H 0.227511 0.686390 0.721942 0.176 Uiso 1 1 calc R . . . .
C70 C 0.2394(6) 0.6772(3) 0.5239(9) 0.154(2) Uani 1 1 d D . . . .
H70A H 0.258341 0.670141 0.476005 0.184 Uiso 1 1 calc R . . . .
H70B H 0.196781 0.672585 0.500690 0.184 Uiso 1 1 calc R . . . .
C71 C 0.1948(6) 0.6515(2) 0.7086(11) 0.150(5) Uani 1 1 d D . . . .
H71A H 0.167369 0.652016 0.634846 0.180 Uiso 1 1 calc R . . . .
H71B H 0.212252 0.635668 0.723371 0.180 Uiso 1 1 calc R . . . .
C72 C 0.2031(5) 0.7114(3) 0.4284(9) 0.154(2) Uani 1 1 d D U . . .
H72A H 0.203118 0.700218 0.373362 0.231 Uiso 1 1 calc GR . . . .
H72B H 0.213785 0.726909 0.410010 0.231 Uiso 1 1 calc GR . . . .
H72C H 0.163257 0.711926 0.434624 0.231 Uiso 1 1 calc GR . . . .
C73 C 0.1605(9) 0.6576(4) 0.7858(15) 0.208(7) Uiso 1 1 d D . . . .
C74 C 0.2465(6) 0.7040(3) 0.5285(9) 0.154(2) Uani 1 1 d D U . . .
H74A H 0.236937 0.710676 0.588660 0.184 Uiso 1 1 calc R . . . .
H74B H 0.287468 0.708697 0.533875 0.184 Uiso 1 1 calc R . . . .

loop_
_atom_site_aniso_label
_atom_site_aniso_U_11
_atom_site_aniso_U_22
_atom_site_aniso_U_33
_atom_site_aniso_U_23
_atom_site_aniso_U_13
_atom_site_aniso_U_12
S1 0.0471(7) 0.0433(7) 0.0379(7) 0.0010(5) 0.0159(6) -0.0016(5)
S2 0.0509(8) 0.0594(8) 0.0353(7) -0.0094(5) 0.0172(6) -0.0070(6)
S3 0.0451(7) 0.0519(8) 0.0463(8) 0.0043(6) 0.0174(6) -0.0011(5)
S4 0.0614(9) 0.0590(9) 0.0494(8) 0.0021(6) 0.0201(7) 0.0106(7)
S5 0.0888(11) 0.0447(8) 0.0535(9) 0.0065(6) 0.0374(8) 0.0099(7)
F1 0.048(2) 0.147(4) 0.059(2) -0.029(2) 0.0248(17) -0.007(2)
F2 0.064(2) 0.131(4) 0.098(3) -0.032(3) 0.038(2) -0.034(2)
N1 0.050(2) 0.052(3) 0.027(2) -0.0070(18) 0.0137(18) -0.0053(19)
N2 0.049(2) 0.046(2) 0.034(2) 0.0035(17) 0.0166(18) -0.0006(19)
N3 0.052(3) 0.061(3) 0.028(2) -0.0073(18) 0.0134(19) -0.006(2)
O1 0.047(2) 0.069(3) 0.086(3) -0.002(2) 0.021(2) -0.001(2)
N4 0.059(3) 0.041(2) 0.040(2) 0.0039(18) 0.023(2) 0.006(2)
O2 0.121(4) 0.051(2) 0.074(3) 0.006(2) 0.055(3) 0.004(3)
C1 0.047(3) 0.048(3) 0.023(2) -0.0022(19) 0.012(2) -0.001(2)
C2 0.050(3) 0.040(3) 0.026(2) 0.0001(19) 0.012(2) 0.001(2)
C3 0.053(3) 0.040(3) 0.031(2) 0.003(2) 0.016(2) -0.003(2)
F3 0.286(8) 0.045(2) 0.100(4) -0.006(2) 0.085(4) -0.009(3)
C4 0.054(3) 0.052(3) 0.021(2) 0.001(2) 0.013(2) 0.005(2)
C5 0.053(3) 0.050(3) 0.038(3) 0.003(2) 0.015(2) 0.001(2)
C6 0.046(3) 0.046(3) 0.026(2) 0.003(2) 0.014(2) -0.002(2)
F4 0.225(7) 0.073(3) 0.109(4) -0.017(3) 0.064(4) -0.048(4)
C7 0.055(3) 0.050(3) 0.033(3) 0.003(2) 0.014(2) 0.002(2)
N5 0.098(4) 0.066(3) 0.061(3) -0.002(3) 0.042(3) 0.011(3)
C8 0.045(3) 0.047(3) 0.036(3) 0.003(2) 0.013(2) 0.002(2)
C9 0.041(3) 0.051(3) 0.031(3) 0.003(2) 0.011(2) -0.002(2)
C10 0.054(3) 0.048(3) 0.025(2) -0.001(2) 0.013(2) 0.002(2)
C11 0.050(3) 0.051(3) 0.049(3) 0.003(2) 0.019(3) 0.006(2)
C12 0.052(3) 0.046(3) 0.028(2) 0.001(2) 0.013(2) 0.003(2)
C13 0.054(3) 0.059(3) 0.038(3) 0.005(2) 0.011(2) 0.009(3)
C14 0.049(3) 0.048(3) 0.032(3) -0.002(2) 0.014(2) 0.000(2)
C15 0.064(3) 0.049(3) 0.037(3) 0.004(2) 0.023(2) 0.006(3)
C16 0.051(3) 0.098(5) 0.017(3) -0.005(3) 0.005(2) 0.006(3)
C17 0.043(3) 0.072(4) 0.028(3) -0.001(2) 0.007(2) 0.003(3)
C18 0.056(3) 0.061(4) 0.060(4) 0.011(3) 0.020(3) 0.006(3)
C19 0.066(3) 0.053(3) 0.032(3) 0.004(2) 0.022(2) 0.008(3)
N6 0.080(4) 0.107(5) 0.046(3) 0.000(3) 0.023(3) 0.036(4)
C20 0.054(3) 0.085(4) 0.021(3) -0.001(2) 0.010(2) 0.012(3)
C21 0.060(3) 0.059(4) 0.057(3) 0.001(3) 0.020(3) 0.005(3)
C22 0.079(5) 0.077(4) 0.032(3) 0.008(3) 0.023(3) 0.024(4)
C23 0.054(3) 0.108(5) 0.028(3) -0.010(3) 0.012(2) 0.011(3)
C24 0.073(4) 0.035(3) 0.082(4) 0.000(3) 0.041(3) -0.002(3)
C25 0.044(3) 0.090(5) 0.034(3) -0.004(3) 0.009(2) 0.002(3)
C26 0.074(4) 0.060(4) 0.041(3) 0.005(3) 0.023(3) 0.016(3)
C27 0.061(4) 0.085(5) 0.023(3) 0.006(3) 0.016(2) 0.018(3)
C28 0.045(3) 0.081(4) 0.040(3) -0.002(3) 0.008(2) -0.002(3)
C29 0.078(4) 0.053(3) 0.036(3) 0.008(2) 0.023(3) 0.011(3)
C30 0.070(4) 0.070(4) 0.077(4) 0.025(4) 0.034(4) 0.012(3)
C31 0.147(7) 0.056(4) 0.047(4) 0.003(3) 0.052(4) 0.007(5)
C32 0.154(8) 0.063(4) 0.049(4) 0.013(3) 0.057(5) 0.028(5)
C33 0.070(4) 0.099(5) 0.026(3) -0.001(3) 0.015(3) 0.025(4)
C34 0.047(3) 0.117(6) 0.038(3) -0.016(3) 0.015(3) 0.001(4)
C35 0.099(5) 0.052(3) 0.046(3) 0.008(3) 0.033(3) 0.017(3)
C36 0.054(4) 0.058(4) 0.096(5) 0.002(3) 0.013(3) -0.014(3)
C37 0.130(7) 0.055(4) 0.048(4) 0.010(3) 0.052(4) 0.017(4)
C38 0.172(8) 0.051(4) 0.046(4) 0.007(3) 0.059(5) 0.009(5)
C39 0.086(4) 0.063(4) 0.044(3) 0.001(3) 0.022(3) 0.025(3)
C40 0.141(7) 0.047(4) 0.049(4) 0.013(3) 0.052(4) 0.021(4)
C41 0.080(5) 0.058(4) 0.086(5) -0.007(3) 0.038(4) -0.006(3)
C42 0.084(5) 0.053(4) 0.108(6) 0.018(4) 0.047(5) 0.011(4)
C43 0.123(8) 0.090(7) 0.113(8) 0.040(6) 0.055(7) 0.052(6)
C44 0.048(4) 0.129(7) 0.060(4) -0.022(4) 0.018(3) -0.023(4)
N7 0.124(7) 0.093(6) 0.162(9) 0.041(6) 0.033(7) 0.038(5)
C45 0.085(5) 0.069(4) 0.099(6) -0.003(4) 0.042(4) 0.016(4)
C46 0.074(4) 0.075(5) 0.081(5) -0.001(4) 0.024(4) 0.022(4)
C47 0.107(5) 0.064(4) 0.047(3) 0.007(3) 0.037(3) 0.025(4)
C48 0.116(6) 0.062(4) 0.133(7) 0.042(4) 0.086(6) 0.025(4)
C49 0.150(9) 0.064(5) 0.076(5) 0.019(4) 0.050(6) 0.037(6)
C50 0.188(10) 0.059(4) 0.053(4) 0.011(3) 0.065(5) 0.026(5)
C51 0.045(3) 0.098(5) 0.060(4) -0.015(3) 0.016(3) -0.012(3)
C52 0.163(9) 0.059(4) 0.057(4) -0.002(3) 0.053(5) -0.012(5)
C53 0.154(9) 0.086(6) 0.056(5) -0.001(4) 0.043(5) -0.009(6)
C54 0.196(12) 0.058(5) 0.069(5) 0.000(4) 0.063(7) -0.001(6)
C56 0.091(6) 0.101(7) 0.153(9) -0.021(6) 0.056(6) 0.025(5)
C57 0.079(6) 0.142(9) 0.162(10) -0.077(8) -0.004(6) 0.036(6)
C58 0.209(9) 0.138(7) 0.280(12) 0.013(7) 0.181(9) -0.026(7)
C59 0.159(9) 0.137(8) 0.093(6) 0.036(6) 0.076(7) 0.045(7)
N8 0.244(13) 0.089(6) 0.172(10) 0.030(6) 0.075(9) 0.083(7)
C60 0.196(11) 0.077(6) 0.104(7) 0.020(5) 0.059(7) 0.054(7)
C61 0.073(6) 0.151(11) 0.292(19) -0.088(12) 0.048(9) 0.016(7)
C62 0.090(8) 0.225(16) 0.234(16) -0.129(14) -0.011(9) 0.052(9)
C64 0.261(18) 0.176(13) 0.110(9) 0.021(9) 0.112(11) 0.048(12)
C65 0.36(3) 0.191(15) 0.095(9) 0.036(9) 0.088(12) 0.127(16)
C66 0.43(3) 0.141(12) 0.130(12) 0.061(10) 0.110(16) 0.076(16)
C67 0.209(9) 0.138(7) 0.280(12) 0.013(7) 0.181(9) -0.026(7)
C68 0.124(4) 0.224(6) 0.117(4) -0.036(4) 0.044(3) -0.011(4)
C69 0.153(8) 0.127(7) 0.134(7) 0.017(6) 0.015(6) -0.045(6)
C70 0.124(4) 0.224(6) 0.117(4) -0.036(4) 0.044(3) -0.011(4)
C71 0.147(10) 0.160(11) 0.147(11) 0.021(9) 0.054(9) -0.031(9)
C72 0.124(4) 0.224(6) 0.117(4) -0.036(4) 0.044(3) -0.011(4)
C74 0.124(4) 0.224(6) 0.117(4) -0.036(4) 0.044(3) -0.011(4)

loop_
_atom_type_symbol
_atom_type_description
_atom_type_scat_dispersion_real
_atom_type_scat_dispersion_imag
_atom_type_scat_source
C C 0.0181 0.0091 'International Tables Vol C Tables 4.2.6.8 and 6.1.1.4'
H H 0.0000 0.0000 'International Tables Vol C Tables 4.2.6.8 and 6.1.1.4'
F F 0.0727 0.0534 'International Tables Vol C Tables 4.2.6.8 and 6.1.1.4'
N N 0.0311 0.0180 'International Tables Vol C Tables 4.2.6.8 and 6.1.1.4'
O O 0.0492 0.0322 'International Tables Vol C Tables 4.2.6.8 and 6.1.1.4'
S S 0.3331 0.5567 'International Tables Vol C Tables 4.2.6.8 and 6.1.1.4'

loop_
_geom_angle_atom_site_label_1
_geom_angle_atom_site_label_2
_geom_angle_atom_site_label_3
_geom_angle
_geom_angle_site_symmetry_1
_geom_angle_site_symmetry_3
_geom_angle_publ_flag
C2 S1 C8 89.4(2) . . ?
N3 S2 N1 100.7(2) . . ?
C9 S3 C5 90.4(3) . . ?
C19 S4 C26 88.8(3) . . ?
C29 S5 C35 90.9(3) . . ?
C1 N1 S2 105.5(4) . . ?
C3 N2 C14 107.8(4) . . ?
C3 N2 C36 119.0(5) . . ?
C14 N2 C36 132.3(5) . . ?
C4 N3 S2 105.4(4) . . ?
C12 N4 C24 132.1(4) . . ?
C15 N4 C12 107.8(4) . . ?
C15 N4 C24 120.0(4) . . ?
N1 C1 C4 113.7(5) . . ?
N1 C1 C6 126.4(5) . . ?
C4 C1 C6 119.9(5) . . ?
C3 C2 S1 113.1(4) . . ?
C3 C2 C6 107.4(4) . . ?
C6 C2 S1 139.6(4) . . ?
N2 C3 C2 110.0(4) . . ?
N2 C3 C9 136.8(5) . . ?
C2 C3 C9 113.1(4) . . ?
N3 C4 C1 114.7(5) . . ?
N3 C4 C10 126.0(5) . . ?
C1 C4 C10 119.2(5) . . ?
C7 C5 S3 111.8(4) . . ?
C13 C5 S3 125.5(4) . . ?
C13 C5 C7 122.7(5) . . ?
C2 C6 C1 130.9(5) . . ?
C2 C6 C14 107.8(4) . . ?
C14 C6 C1 121.2(5) . . ?
C5 C7 C11 124.5(5) . . ?
C8 C7 C5 111.4(5) . . ?
C8 C7 C11 124.0(5) . . ?
C7 C8 S1 133.5(4) . . ?
C7 C8 C9 113.7(5) . . ?
C9 C8 S1 112.8(4) . . ?
C3 C9 S3 136.1(4) . . ?
C3 C9 C8 111.4(4) . . ?
C8 C9 S3 112.5(4) . . ?
C12 C10 C4 121.7(5) . . ?
C19 C10 C4 131.1(5) . . ?
C19 C10 C12 107.2(5) . . ?
C18 C11 C7 119.6(5) . . ?
C21 C11 C7 120.5(5) . . ?
C21 C11 C18 119.8(5) . . ?
N4 C12 C10 107.2(4) . . ?
N4 C12 C14 134.4(5) . . ?
C10 C12 C14 118.3(5) . . ?
C17 C13 C5 135.4(6) . . ?
N2 C14 C6 106.9(4) . . ?
N2 C14 C12 133.4(5) . . ?
C6 C14 C12 119.6(5) . . ?
N4 C15 C19 110.4(5) . . ?
N4 C15 C29 137.8(5) . . ?
C19 C15 C29 111.8(5) . . ?
C23 C16 C20 132.2(6) . . ?
C25 C16 C20 108.9(5) . . ?
C25 C16 C23 118.8(6) . . ?
C13 C17 C20 126.4(6) . . ?
C13 C17 C28 125.5(5) . . ?
C20 C17 C28 107.9(5) . . ?
C30 C18 C11 119.1(6) . . ?
C10 C19 S4 138.0(5) . . ?
C15 C19 S4 114.7(4) . . ?
C15 C19 C10 107.3(5) . . ?
C17 C20 C16 107.2(5) . . ?
C27 C20 C16 125.0(5) . . ?
C27 C20 C17 127.9(6) . . ?
C11 C21 C41 121.9(6) . . ?
N5 C22 C27 176.8(6) . . ?
C34 C23 C16 117.6(7) . . ?
N4 C24 C48 115.4(6) . . ?
C16 C25 C28 109.3(6) . . ?
C51 C25 C16 124.2(6) . . ?
C51 C25 C28 126.5(6) . . ?
C29 C26 S4 113.6(4) . . ?
C39 C26 S4 132.3(5) . . ?
C39 C26 C29 114.0(6) . . ?
C20 C27 C22 124.5(5) . . ?
C20 C27 C33 121.9(6) . . ?
C22 C27 C33 113.6(6) . . ?
O1 C28 C17 128.9(5) . . ?
O1 C28 C25 124.5(6) . . ?
C17 C28 C25 106.6(6) . . ?
C15 C29 S5 136.7(5) . . ?
C26 C29 S5 112.1(4) . . ?
C26 C29 C15 111.0(5) . . ?
C42 C30 C18 119.7(6) . . ?
C38 C31 C37 107.7(8) . . ?
C52 C31 C37 128.4(8) . . ?
C52 C31 C38 123.8(7) . . ?
C38 C32 C40 106.5(8) . . ?
C49 C32 C38 125.7(8) . . ?
C49 C32 C40 127.7(9) . . ?
N6 C33 C27 178.6(8) . . ?
F1 C34 C23 119.0(7) . . ?
C44 C34 F1 118.8(7) . . ?
C44 C34 C23 122.3(6) . . ?
C39 C35 S5 112.3(4) . . ?
C47 C35 S5 126.8(6) . . ?
C47 C35 C39 120.8(7) . . ?
C69 C36 N2 120.2(7) . . ?
O2 C37 C31 124.4(8) . . ?
O2 C37 C40 128.7(7) . . ?
C40 C37 C31 106.9(7) . . ?
C31 C38 C32 110.9(7) . . ?
C31 C38 C50 118.7(9) . . ?
C50 C38 C32 130.5(9) . . ?
C26 C39 C35 110.6(6) . . ?
C26 C39 C46 121.7(7) . . ?
C35 C39 C46 127.6(6) . . ?
C37 C40 C32 107.9(7) . . ?
C47 C40 C32 125.2(8) . . ?
C47 C40 C37 126.6(6) . . ?
C21 C41 C55 120.8(7) . . ?
C42 C41 C21 117.2(6) . . ?
C42 C41 C55 122.0(7) . . ?
C30 C42 C41 122.4(6) . . ?
N7 C43 C49 176.7(10) . . ?
F2 C44 C51 117.4(8) . . ?
C34 C44 F2 120.0(6) . . ?
C34 C44 C51 122.6(7) . . ?
C56 C45 C46 119.6(8) . . ?
C45 C46 C39 120.8(7) . . ?
C57 C46 C39 118.6(7) . . ?
C57 C46 C45 120.5(8) . . ?
C40 C47 C35 133.4(8) . . ?
C24 C48 C58 105.7(8) . . ?
C59 C48 C24 110.0(6) . . ?
C59 C48 C58 112.5(9) . . ?
C32 C49 C43 125.0(8) . . ?
C32 C49 C60 122.6(11) . . ?
C43 C49 C60 112.4(10) . . ?
C54 C50 C38 114.7(9) . . ?
C25 C51 C44 114.5(7) . . ?
C31 C52 C53 117.6(10) . . ?
F4 C53 C52 119.7(10) . . ?
F4 C53 C54 121.0(10) . . ?
C54 C53 C52 119.3(10) . . ?
F3 C54 C50 116.5(11) . . ?
C53 C54 F3 117.7(12) . . ?
C53 C54 C50 125.9(9) . . ?
C45 C56 C63 118.7(11) . . ?
C61 C56 C45 118.5(9) . . ?
C61 C56 C63 122.8(11) . . ?
C46 C57 C62 119.8(10) . . ?
C67 C58 C48 114.1(11) . . ?
C48 C59 C64 111.5(10) . . ?
N8 C60 C49 178.4(16) . . ?
C56 C61 C62 123.6(10) . . ?
C57 C62 C61 118.0(11) . . ?
C59 C64 C66 115.0(12) . . ?
C64 C66 C65 111.1(11) . . ?
C69 C68 C70 123.5(11) . . ?
C36 C69 C68 107.3(10) . . ?
C36 C69 C71 116.1(9) . . ?
C68 C69 C71 111.6(11) . . ?
C74 C70 C68 102.3(10) . . ?
C73 C71 C69 106.9(13) . . ?
C72 C74 C70 102.5(11) . . ?

loop_
_geom_bond_atom_site_label_1
_geom_bond_atom_site_label_2
_geom_bond_distance
_geom_bond_site_symmetry_2
_geom_bond_publ_flag
S1 C2 1.740(5) . ?
S1 C8 1.758(5) . ?
S2 N1 1.626(4) . ?
S2 N3 1.621(5) . ?
S3 C5 1.762(5) . ?
S3 C9 1.713(5) . ?
S4 C19 1.735(6) . ?
S4 C26 1.750(7) . ?
S5 C29 1.715(6) . ?
S5 C35 1.751(7) . ?
F1 C34 1.352(7) . ?
F2 C44 1.372(9) . ?
N1 C1 1.341(7) . ?
N2 C3 1.369(6) . ?
N2 C14 1.406(7) . ?
N2 C36 1.466(7) . ?
N3 C4 1.332(7) . ?
O1 C28 1.224(8) . ?
N4 C12 1.394(7) . ?
N4 C15 1.362(7) . ?
N4 C24 1.466(7) . ?
O2 C37 1.209(9) . ?
C1 C4 1.406(7) . ?
C1 C6 1.437(7) . ?
C2 C3 1.388(7) . ?
C2 C6 1.392(7) . ?
C3 C9 1.402(7) . ?
F3 C54 1.355(9) . ?
C4 C10 1.444(7) . ?
C5 C7 1.413(8) . ?
C5 C13 1.407(8) . ?
C6 C14 1.424(7) . ?
F4 C53 1.331(12) . ?
C7 C8 1.382(8) . ?
C7 C11 1.485(8) . ?
N5 C22 1.152(9) . ?
C8 C9 1.404(7) . ?
C10 C12 1.430(7) . ?
C10 C19 1.393(7) . ?
C11 C18 1.409(8) . ?
C11 C21 1.366(8) . ?
C12 C14 1.446(7) . ?
C13 C17 1.379(8) . ?
C15 C19 1.383(8) . ?
C15 C29 1.421(8) . ?
C16 C20 1.496(9) . ?
C16 C23 1.398(8) . ?
C16 C25 1.389(9) . ?
C17 C20 1.452(8) . ?
C17 C28 1.476(9) . ?
C18 C30 1.385(9) . ?
N6 C33 1.142(8) . ?
C20 C27 1.377(9) . ?
C21 C41 1.398(9) . ?
C22 C27 1.423(10) . ?
C23 C34 1.366(10) . ?
C24 C48 1.535(10) . ?
C25 C28 1.488(8) . ?
C25 C51 1.367(10) . ?
C26 C29 1.407(9) . ?
C26 C39 1.397(8) . ?
C27 C33 1.441(9) . ?
C30 C42 1.377(11) . ?
C31 C37 1.495(10) . ?
C31 C38 1.406(12) . ?
C31 C52 1.336(12) . ?
C32 C38 1.460(12) . ?
C32 C40 1.476(9) . ?
C32 C49 1.330(13) . ?
C34 C44 1.346(11) . ?
C35 C39 1.420(10) . ?
C35 C47 1.414(9) . ?
C36 C69 1.433(11) . ?
C37 C40 1.470(11) . ?
C38 C50 1.436(10) . ?
C39 C46 1.468(10) . ?
C40 C47 1.390(11) . ?
C41 C42 1.383(10) . ?
C41 C55 1.526(12) . ?
C43 N7 1.182(14) . ?
C43 C49 1.401(16) . ?
C44 C51 1.408(10) . ?
C45 C46 1.410(10) . ?
C45 C56 1.408(12) . ?
C46 C57 1.377(12) . ?
C48 C58 1.588(12) . ?
C48 C59 1.477(11) . ?
C49 C60 1.434(12) . ?
C50 C54 1.386(15) . ?
C52 C53 1.417(12) . ?
C53 C54 1.334(14) . ?
C56 C61 1.341(16) . ?
C56 C63 1.536(19) . ?
C57 C62 1.401(16) . ?
C58 C67 1.515(14) . ?
C59 C64 1.494(11) . ?
N8 C60 1.139(11) . ?
C61 C62 1.402(18) . ?
C64 C66 1.521(14) . ?
C65 C66 1.574(14) . ?
C68 C69 1.456(11) . ?
C68 C70 1.623(13) . ?
C69 C71 1.607(12) . ?
C70 C74 1.546(14) . ?
C71 C73 1.563(15) . ?
C72 C74 1.458(13) . ?

loop_
_geom_torsion_atom_site_label_1
_geom_torsion_atom_site_label_2
_geom_torsion_atom_site_label_3
_geom_torsion_atom_site_label_4
_geom_torsion
_geom_torsion_site_symmetry_1
_geom_torsion_site_symmetry_2
_geom_torsion_site_symmetry_3
_geom_torsion_site_symmetry_4
_geom_torsion_publ_flag
S1 C2 C3 N2 177.5(3) . . . . ?
S1 C2 C3 C9 -5.0(5) . . . . ?
S1 C2 C6 C1 4.4(9) . . . . ?
S1 C2 C6 C14 -178.5(4) . . . . ?
S1 C8 C9 S3 176.9(2) . . . . ?
S1 C8 C9 C3 -2.8(5) . . . . ?
S2 N1 C1 C4 0.9(5) . . . . ?
S2 N1 C1 C6 179.4(4) . . . . ?
S2 N3 C4 C1 0.0(5) . . . . ?
S2 N3 C4 C10 -178.2(4) . . . . ?
S3 C5 C7 C8 -4.3(6) . . . . ?
S3 C5 C7 C11 171.5(4) . . . . ?
S3 C5 C13 C17 -3.3(9) . . . . ?
S4 C26 C29 S5 176.5(3) . . . . ?
S4 C26 C29 C15 0.1(6) . . . . ?
S4 C26 C39 C35 -177.5(5) . . . . ?
S4 C26 C39 C46 1.7(9) . . . . ?
S5 C35 C39 C26 2.7(6) . . . . ?
S5 C35 C39 C46 -176.5(5) . . . . ?
S5 C35 C47 C40 5.4(10) . . . . ?
F1 C34 C44 F2 -0.3(9) . . . . ?
F1 C34 C44 C51 -178.8(6) . . . . ?
F2 C44 C51 C25 -179.6(5) . . . . ?
N1 S2 N3 C4 0.5(3) . . . . ?
N1 C1 C4 N3 -0.6(6) . . . . ?
N1 C1 C4 C10 177.7(4) . . . . ?
N1 C1 C6 C2 -1.5(8) . . . . ?
N1 C1 C6 C14 -178.3(4) . . . . ?
N2 C3 C9 S3 1.9(10) . . . . ?
N2 C3 C9 C8 -178.4(5) . . . . ?
N2 C36 C69 C68 53.4(14) . . . . ?
N2 C36 C69 C71 179.0(9) . . . . ?
N3 S2 N1 C1 -0.8(3) . . . . ?
N3 C4 C10 C12 179.6(4) . . . . ?
N3 C4 C10 C19 -1.8(8) . . . . ?
N4 C12 C14 N2 2.4(9) . . . . ?
N4 C12 C14 C6 178.9(5) . . . . ?
N4 C15 C19 S4 179.3(3) . . . . ?
N4 C15 C19 C10 -1.1(6) . . . . ?
N4 C15 C29 S5 6.1(10) . . . . ?
N4 C15 C29 C26 -178.8(6) . . . . ?
N4 C24 C48 C58 176.4(7) . . . . ?
N4 C24 C48 C59 -61.8(9) . . . . ?
O2 C37 C40 C32 176.3(6) . . . . ?
O2 C37 C40 C47 -9.4(10) . . . . ?
C1 C4 C10 C12 1.5(7) . . . . ?
C1 C4 C10 C19 -179.9(5) . . . . ?
C1 C6 C14 N2 177.5(4) . . . . ?
C1 C6 C14 C12 0.2(7) . . . . ?
C2 S1 C8 C7 -178.9(5) . . . . ?
C2 S1 C8 C9 0.1(4) . . . . ?
C2 C3 C9 S3 -174.7(4) . . . . ?
C2 C3 C9 C8 4.9(6) . . . . ?
C2 C6 C14 N2 0.1(5) . . . . ?
C2 C6 C14 C12 -177.3(4) . . . . ?
C3 N2 C14 C6 -1.5(5) . . . . ?
C3 N2 C14 C12 175.3(5) . . . . ?
C3 N2 C36 C69 60.4(10) . . . . ?
C3 C2 C6 C1 -175.7(5) . . . . ?
C3 C2 C6 C14 1.4(5) . . . . ?
C4 C1 C6 C2 176.9(5) . . . . ?
C4 C1 C6 C14 0.1(7) . . . . ?
C4 C10 C12 N4 179.9(4) . . . . ?
C4 C10 C12 C14 -1.2(7) . . . . ?
C4 C10 C19 S4 0.8(9) . . . . ?
C4 C10 C19 C15 -178.8(5) . . . . ?
C5 S3 C9 C3 -179.2(5) . . . . ?
C5 S3 C9 C8 1.2(4) . . . . ?
C5 C7 C8 S1 -175.8(4) . . . . ?
C5 C7 C8 C9 5.2(6) . . . . ?
C5 C7 C11 C18 -51.6(8) . . . . ?
C5 C7 C11 C21 131.9(6) . . . . ?
C5 C13 C17 C20 -177.3(5) . . . . ?
C5 C13 C17 C28 -2.5(10) . . . . ?
C6 C1 C4 N3 -179.2(4) . . . . ?
C6 C1 C4 C10 -0.9(6) . . . . ?
C6 C2 C3 N2 -2.4(5) . . . . ?
C6 C2 C3 C9 175.1(4) . . . . ?
F4 C53 C54 F3 0.3(12) . . . . ?
F4 C53 C54 C50 -179.1(7) . . . . ?
C7 C5 C13 C17 -180.0(6) . . . . ?
C7 C8 C9 S3 -3.9(6) . . . . ?
C7 C8 C9 C3 176.3(4) . . . . ?
C7 C11 C18 C30 -178.3(5) . . . . ?
C7 C11 C21 C41 177.9(6) . . . . ?
C8 S1 C2 C3 2.8(4) . . . . ?
C8 S1 C2 C6 -177.4(6) . . . . ?
C8 C7 C11 C18 123.7(6) . . . . ?
C8 C7 C11 C21 -52.9(8) . . . . ?
C9 S3 C5 C7 1.7(4) . . . . ?
C9 S3 C5 C13 -175.2(5) . . . . ?
C10 C12 C14 N2 -176.2(5) . . . . ?
C10 C12 C14 C6 0.4(7) . . . . ?
C11 C7 C8 S1 8.3(8) . . . . ?
C11 C7 C8 C9 -170.6(5) . . . . ?
C11 C18 C30 C42 0.7(10) . . . . ?
C11 C21 C41 C42 0.1(10) . . . . ?
C11 C21 C41 C55 -178.4(7) . . . . ?
C12 N4 C15 C19 1.7(6) . . . . ?
C12 N4 C15 C29 -179.8(6) . . . . ?
C12 N4 C24 C48 -76.5(8) . . . . ?
C12 C10 C19 S4 179.6(4) . . . . ?
C12 C10 C19 C15 0.0(5) . . . . ?
C13 C5 C7 C8 172.8(5) . . . . ?
C13 C5 C7 C11 -11.4(8) . . . . ?
C13 C17 C20 C16 174.3(5) . . . . ?
C13 C17 C20 C27 -5.9(8) . . . . ?
C13 C17 C28 O1 3.0(9) . . . . ?
C13 C17 C28 C25 -175.7(5) . . . . ?
C14 N2 C3 C2 2.5(5) . . . . ?
C14 N2 C3 C9 -174.2(5) . . . . ?
C14 N2 C36 C69 -107.4(10) . . . . ?
C15 N4 C12 C10 -1.6(5) . . . . ?
C15 N4 C12 C14 179.7(5) . . . . ?
C15 N4 C24 C48 100.1(6) . . . . ?
C16 C20 C27 C22 171.5(5) . . . . ?
C16 C20 C27 C33 -7.2(7) . . . . ?
C16 C23 C34 F1 178.9(5) . . . . ?
C16 C23 C34 C44 -0.6(9) . . . . ?
C16 C25 C28 O1 -177.2(5) . . . . ?
C16 C25 C28 C17 1.5(6) . . . . ?
C16 C25 C51 C44 1.4(9) . . . . ?
C17 C20 C27 C22 -8.3(8) . . . . ?
C17 C20 C27 C33 173.0(5) . . . . ?
C18 C11 C21 C41 1.3(9) . . . . ?
C18 C30 C42 C41 0.8(11) . . . . ?
C19 S4 C26 C29 0.1(4) . . . . ?
C19 S4 C26 C39 176.0(6) . . . . ?
C19 C10 C12 N4 1.0(5) . . . . ?
C19 C10 C12 C14 179.9(4) . . . . ?
C19 C15 C29 S5 -175.5(5) . . . . ?
C19 C15 C29 C26 -0.3(6) . . . . ?
C20 C16 C23 C34 -176.5(5) . . . . ?
C20 C16 C25 C28 -2.3(6) . . . . ?
C20 C16 C25 C51 176.5(5) . . . . ?
C20 C17 C28 O1 178.6(6) . . . . ?
C20 C17 C28 C25 -0.1(6) . . . . ?
C21 C11 C18 C30 -1.7(9) . . . . ?
C21 C41 C42 C30 -1.1(11) . . . . ?
C23 C16 C20 C17 179.8(5) . . . . ?
C23 C16 C20 C27 0.0(8) . . . . ?
C23 C16 C25 C28 179.7(4) . . . . ?
C23 C16 C25 C51 -1.4(8) . . . . ?
C23 C34 C44 F2 179.2(5) . . . . ?
C23 C34 C44 C51 0.7(10) . . . . ?
C24 N4 C12 C10 175.3(5) . . . . ?
C24 N4 C12 C14 -3.3(9) . . . . ?
C24 N4 C15 C19 -175.7(5) . . . . ?
C24 N4 C15 C29 2.8(9) . . . . ?
C24 C48 C58 C67 -153.0(12) . . . . ?
C24 C48 C59 C64 -172.0(10) . . . . ?
C25 C16 C20 C17 2.3(5) . . . . ?
C25 C16 C20 C27 -177.6(5) . . . . ?
C25 C16 C23 C34 0.9(7) . . . . ?
C26 S4 C19 C10 -179.8(6) . . . . ?
C26 S4 C19 C15 -0.3(4) . . . . ?
C26 C39 C46 C45 -123.3(8) . . . . ?
C26 C39 C46 C57 52.4(11) . . . . ?
C28 C17 C20 C16 -1.3(5) . . . . ?
C28 C17 C20 C27 178.6(5) . . . . ?
C28 C25 C51 C44 -179.9(5) . . . . ?
C29 S5 C35 C39 -2.4(5) . . . . ?
C29 S5 C35 C47 174.3(5) . . . . ?
C29 C15 C19 S4 0.4(6) . . . . ?
C29 C15 C19 C10 -180.0(4) . . . . ?
C29 C26 C39 C35 -1.6(7) . . . . ?
C29 C26 C39 C46 177.6(6) . . . . ?
C31 C37 C40 C32 -3.2(6) . . . . ?
C31 C37 C40 C47 171.0(6) . . . . ?
C31 C38 C50 C54 -0.7(9) . . . . ?
C31 C52 C53 F4 178.6(7) . . . . ?
C31 C52 C53 C54 0.0(11) . . . . ?
C32 C38 C50 C54 178.4(7) . . . . ?
C32 C40 C47 C35 -176.5(6) . . . . ?
C34 C44 C51 C25 -1.1(10) . . . . ?
C35 S5 C29 C15 176.6(6) . . . . ?
C35 S5 C29 C26 1.4(4) . . . . ?
C35 C39 C46 C45 55.9(10) . . . . ?
C35 C39 C46 C57 -128.4(10) . . . . ?
C36 N2 C3 C2 -168.1(5) . . . . ?
C36 N2 C3 C9 15.2(9) . . . . ?
C36 N2 C14 C6 167.2(5) . . . . ?
C36 N2 C14 C12 -15.9(9) . . . . ?
C36 C69 C71 C73 68.1(17) . . . . ?
C37 C31 C38 C32 -0.6(7) . . . . ?
C37 C31 C38 C50 178.7(5) . . . . ?
C37 C31 C52 C53 -177.9(6) . . . . ?
C37 C40 C47 C35 10.2(11) . . . . ?
C38 C31 C37 O2 -177.2(6) . . . . ?
C38 C31 C37 C40 2.3(6) . . . . ?
C38 C31 C52 C53 0.1(10) . . . . ?
C38 C32 C40 C37 2.8(6) . . . . ?
C38 C32 C40 C47 -171.5(6) . . . . ?
C38 C32 C49 C43 -171.7(8) . . . . ?
C38 C32 C49 C60 7.3(12) . . . . ?
C38 C50 C54 F3 -178.5(6) . . . . ?
C38 C50 C54 C53 0.8(12) . . . . ?
C39 C26 C29 S5 -0.2(6) . . . . ?
C39 C26 C29 C15 -176.6(5) . . . . ?
C39 C35 C47 C40 -178.2(6) . . . . ?
C39 C46 C57 C62 -178.2(13) . . . . ?
C40 C32 C38 C31 -1.4(7) . . . . ?
C40 C32 C38 C50 179.5(6) . . . . ?
C40 C32 C49 C43 5.1(13) . . . . ?
C40 C32 C49 C60 -176.0(7) . . . . ?
C45 C46 C57 C62 -2.5(19) . . . . ?
C45 C56 C61 C62 0(2) . . . . ?
C46 C45 C56 C61 0.4(16) . . . . ?
C46 C45 C56 C63 -179.3(10) . . . . ?
C46 C57 C62 C61 2(3) . . . . ?
C47 C35 C39 C26 -174.2(5) . . . . ?
C47 C35 C39 C46 6.6(10) . . . . ?
C48 C59 C64 C66 -72.7(19) . . . . ?
C49 C32 C38 C31 175.9(7) . . . . ?
C49 C32 C38 C50 -3.2(11) . . . . ?
C49 C32 C40 C37 -174.4(7) . . . . ?
C49 C32 C40 C47 11.2(11) . . . . ?
C51 C25 C28 O1 4.0(10) . . . . ?
C51 C25 C28 C17 -177.3(5) . . . . ?
C52 C31 C37 O2 1.1(10) . . . . ?
C52 C31 C37 C40 -179.4(6) . . . . ?
C52 C31 C38 C32 -179.0(6) . . . . ?
C52 C31 C38 C50 0.3(10) . . . . ?
C52 C53 C54 F3 178.9(6) . . . . ?
C52 C53 C54 C50 -0.5(13) . . . . ?
C55 C41 C42 C30 177.4(7) . . . . ?
C56 C45 C46 C39 176.6(8) . . . . ?
C56 C45 C46 C57 1.0(14) . . . . ?
C56 C61 C62 C57 -1(3) . . . . ?
C58 C48 C59 C64 -54.5(13) . . . . ?
C59 C48 C58 C67 86.9(14) . . . . ?
C59 C64 C66 C65 -177.2(14) . . . . ?
C63 C56 C61 C62 179.3(16) . . . . ?
C68 C69 C71 C73 -168.5(13) . . . . ?
C68 C70 C74 C72 -165.6(10) . . . . ?
C69 C68 C70 C74 81.6(16) . . . . ?
C70 C68 C69 C36 -162.7(12) . . . . ?
C70 C68 C69 C71 69.1(18) . . . . ?

loop_
_smtbx_masks_void_nr
_smtbx_masks_void_average_x
_smtbx_masks_void_average_y
_smtbx_masks_void_average_z
_smtbx_masks_void_volume
_smtbx_masks_void_count_electrons
_smtbx_masks_void_content
1 0.000 0.500 -0.234 2814.0 265.7 ?
2 0.500 0.000 -0.857 2814.0 265.7 ?
